data_9016057
loop_
_publ_author_name
'Asbrink, S.'
'Waskowska, A.'

_publ_section_title
;
 CuO: x-ray single-crystal structure determination at 196 K and room temperature
 Note: T = 196 K
;
_journal_name_full 'Journal of Physics: Condensed Matter'
_journal_page_first 8173
_journal_page_last 8180
_journal_paper_doi 10.1088/0953-8984/3/42/012
_journal_volume 3
_journal_year 1991
_chemical_compound_source Synthetic
_chemical_formula_sum 'Cu O'
_chemical_name_mineral Tenorite
_space_group_IT_number 9
_symmetry_space_group_name_Hall 'C -2yc'
_symmetry_space_group_name_H-M 'C 1 c 1'
_cell_angle_alpha 90
_cell_angle_beta 99.653
_cell_angle_gamma 90
_cell_length_a 4.6893
_cell_length_b 3.4268
_cell_length_c 5.1321
_cell_formula_units_Z 4
_cell_volume 81.302
_database_code_amcsd 0018823
_exptl_crystal_density_diffrn 6.499
_cod_database_code 9016057

loop_
_space_group_symop_operation_xyz
x,y,z
1/2+x,1/2+y,z
x,-y,1/2+z
1/2+x,1/2-y,1/2+z

loop_
_atom_site_aniso_label
_atom_site_aniso_U_11
_atom_site_aniso_U_22
_atom_site_aniso_U_33
_atom_site_aniso_U_12
_atom_site_aniso_U_13
_atom_site_aniso_U_23
Cu 0.00550 0.00750 0.00410 0.00150 0.00180 0.00050
O 0.00550 0.01130 0.00430 -0.00050 0.00210 -0.00050

loop_
_atom_site_label
_atom_site_fract_x
_atom_site_fract_y
_atom_site_fract_z
Cu 0.25000 0.24680 0.00000
O -0.01150 0.41710 0.25370

loop_
_cod_related_entry_id
_cod_related_entry_database
_cod_related_entry_code
1 AMCSD 0018823
